data_1546998
loop_
_publ_author_name
'He, Chun-Ting'
'Ye, Zi-Ming'
'Xu, Yantong'
'Zhou, Dong-Dong'
'Zhou, Hao-Long'
'Chen, Da'
'Zhang, Jie-Peng'
'Chen, Xiao-Ming'

_publ_section_title
;
 Hyperfine Adjustment of Flexible Pore-Surface Pockets Enables Smart
 Recognitions of Gas Size and Quadrupole Moment
;
_journal_name_full 'Chem. Sci.'
_journal_paper_doi 10.1039/C7SC03067C
_journal_year 2017
_chemical_formula_sum 'C4 H4 Mn N6'
_chemical_formula_weight 191.07
_chemical_name_systematic
; 
 ? 
;
_space_group_IT_number 227
_symmetry_cell_setting cubic
_symmetry_space_group_name_Hall '-F 4vw 2vw 3'
_symmetry_space_group_name_H-M 'F d -3 m :2'
_atom_sites_solution_hydrogens geom
_atom_sites_solution_primary direct
_atom_sites_solution_secondary difmap
_audit_creation_method SHELXL-97
_audit_update_record
;
2017-07-12 deposited with the CCDC.
2017-09-11 downloaded from the CCDC.
;
_cell_angle_alpha 90.00
_cell_angle_beta 90.00
_cell_angle_gamma 90.00
_cell_formula_units_Z 24
_cell_length_a 18.148(2)
_cell_length_b 18.148(2)
_cell_length_c 18.148(2)
_cell_measurement_reflns_used 2376
_cell_measurement_temperature 103(2)
_cell_measurement_theta_max 56.064
_cell_measurement_theta_min 6.350
_cell_volume 5977.0(11)
_computing_structure_refinement 'SHELXL-97 (Sheldrick, 1997)'
_computing_structure_solution 'SHELXS-97 (Sheldrick, 1990)'
_diffrn_ambient_temperature 103(2)
_diffrn_measured_fraction_theta_full 0.997
_diffrn_measured_fraction_theta_max 0.997
_diffrn_measurement_device_type CCD
_diffrn_measurement_method '/w scan'
_diffrn_radiation_monochromator graphite
_diffrn_radiation_source 'fine-focus sealed tube'
_diffrn_radiation_type MoK\a
_diffrn_radiation_wavelength 0.71073
_diffrn_reflns_av_R_equivalents 0.0502
_diffrn_reflns_av_sigmaI/netI 0.0131
_diffrn_reflns_limit_h_max 22
_diffrn_reflns_limit_h_min -22
_diffrn_reflns_limit_k_max 22
_diffrn_reflns_limit_k_min -22
_diffrn_reflns_limit_l_max 22
_diffrn_reflns_limit_l_min -22
_diffrn_reflns_number 9254
_diffrn_reflns_theta_full 25.97
_diffrn_reflns_theta_max 25.97
_diffrn_reflns_theta_min 3.17
_exptl_absorpt_coefficient_mu 1.279
_exptl_absorpt_correction_T_max 0.8313
_exptl_absorpt_correction_T_min 0.8313
_exptl_absorpt_correction_type multi-scan
_exptl_absorpt_process_details SADABS
_exptl_crystal_colour colorless
_exptl_crystal_density_diffrn 1.274
_exptl_crystal_density_method 'not measured'
_exptl_crystal_description block
_exptl_crystal_F_000 2280
_exptl_crystal_size_max 0.15
_exptl_crystal_size_mid 0.15
_exptl_crystal_size_min 0.15
_refine_diff_density_max 0.247
_refine_diff_density_min -0.415
_refine_diff_density_rms 0.061
_refine_ls_extinction_method none
_refine_ls_goodness_of_fit_ref 1.025
_refine_ls_hydrogen_treatment constr
_refine_ls_matrix_type full
_refine_ls_number_parameters 20
_refine_ls_number_reflns 320
_refine_ls_number_restraints 0
_refine_ls_restrained_S_all 1.025
_refine_ls_R_factor_all 0.0272
_refine_ls_R_factor_gt 0.0253
_refine_ls_shift/su_max 0.000
_refine_ls_shift/su_mean 0.000
_refine_ls_structure_factor_coef Fsqd
_refine_ls_weighting_details 'calc w=1/[\s^2^(Fo^2^)+(0.0369P)^2^+18.1213P] where P=(Fo^2^+2Fc^2^)/3'
_refine_ls_weighting_scheme calc
_refine_ls_wR_factor_gt 0.0620
_refine_ls_wR_factor_ref 0.0629
_reflns_number_gt 299
_reflns_number_total 320
_reflns_threshold_expression >2sigma(I)
_cod_data_source_file c7sc03067c2.cif
_cod_data_source_block Mn3
_cod_depositor_comments
;
The following automatic conversions were performed:

'_symmetry_cell_setting' value 'Cubic' changed to 'cubic' according
to
/home/data/users/saulius/crontab/automatic-downloads/rss-feeds/RSC/lib/dictionaries/cif_core.dic
dictionary named 'cif_core.dic' version 2.4.2 from 2011-04-26.

Automatic conversion script
Id: cif_fix_values 4973 2017-02-22 13:04:09Z antanas 
;
_cod_original_cell_volume 5976.8(12)
_cod_original_sg_symbol_H-M Fd-3m
_cod_database_code 1546998

loop_
_symmetry_equiv_pos_as_xyz
'x, y, z'
'-x+3/4, -y+1/4, z+1/2'
'-x+1/4, y+1/2, -z+3/4'
'x+1/2, -y+3/4, -z+1/4'
'z, x, y'
'z+1/2, -x+3/4, -y+1/4'
'-z+3/4, -x+1/4, y+1/2'
'-z+1/4, x+1/2, -y+3/4'
'y, z, x'
'-y+1/4, z+1/2, -x+3/4'
'y+1/2, -z+3/4, -x+1/4'
'-y+3/4, -z+1/4, x+1/2'
'y+3/4, x+1/4, -z+1/2'
'-y, -x, -z'
'y+1/4, -x+1/2, z+3/4'
'-y+1/2, x+3/4, z+1/4'
'x+3/4, z+1/4, -y+1/2'
'-x+1/2, z+3/4, y+1/4'
'-x, -z, -y'
'x+1/4, -z+1/2, y+3/4'
'z+3/4, y+1/4, -x+1/2'
'z+1/4, -y+1/2, x+3/4'
'-z+1/2, y+3/4, x+1/4'
'-z, -y, -x'
'x, y+1/2, z+1/2'
'-x+3/4, -y+3/4, z+1'
'-x+1/4, y+1, -z+5/4'
'x+1/2, -y+5/4, -z+3/4'
'z, x+1/2, y+1/2'
'z+1/2, -x+5/4, -y+3/4'
'-z+3/4, -x+3/4, y+1'
'-z+1/4, x+1, -y+5/4'
'y, z+1/2, x+1/2'
'-y+1/4, z+1, -x+5/4'
'y+1/2, -z+5/4, -x+3/4'
'-y+3/4, -z+3/4, x+1'
'y+3/4, x+3/4, -z+1'
'-y, -x+1/2, -z+1/2'
'y+1/4, -x+1, z+5/4'
'-y+1/2, x+5/4, z+3/4'
'x+3/4, z+3/4, -y+1'
'-x+1/2, z+5/4, y+3/4'
'-x, -z+1/2, -y+1/2'
'x+1/4, -z+1, y+5/4'
'z+3/4, y+3/4, -x+1'
'z+1/4, -y+1, x+5/4'
'-z+1/2, y+5/4, x+3/4'
'-z, -y+1/2, -x+1/2'
'x+1/2, y, z+1/2'
'-x+5/4, -y+1/4, z+1'
'-x+3/4, y+1/2, -z+5/4'
'x+1, -y+3/4, -z+3/4'
'z+1/2, x, y+1/2'
'z+1, -x+3/4, -y+3/4'
'-z+5/4, -x+1/4, y+1'
'-z+3/4, x+1/2, -y+5/4'
'y+1/2, z, x+1/2'
'-y+3/4, z+1/2, -x+5/4'
'y+1, -z+3/4, -x+3/4'
'-y+5/4, -z+1/4, x+1'
'y+5/4, x+1/4, -z+1'
'-y+1/2, -x, -z+1/2'
'y+3/4, -x+1/2, z+5/4'
'-y+1, x+3/4, z+3/4'
'x+5/4, z+1/4, -y+1'
'-x+1, z+3/4, y+3/4'
'-x+1/2, -z, -y+1/2'
'x+3/4, -z+1/2, y+5/4'
'z+5/4, y+1/4, -x+1'
'z+3/4, -y+1/2, x+5/4'
'-z+1, y+3/4, x+3/4'
'-z+1/2, -y, -x+1/2'
'x+1/2, y+1/2, z'
'-x+5/4, -y+3/4, z+1/2'
'-x+3/4, y+1, -z+3/4'
'x+1, -y+5/4, -z+1/4'
'z+1/2, x+1/2, y'
'z+1, -x+5/4, -y+1/4'
'-z+5/4, -x+3/4, y+1/2'
'-z+3/4, x+1, -y+3/4'
'y+1/2, z+1/2, x'
'-y+3/4, z+1, -x+3/4'
'y+1, -z+5/4, -x+1/4'
'-y+5/4, -z+3/4, x+1/2'
'y+5/4, x+3/4, -z+1/2'
'-y+1/2, -x+1/2, -z'
'y+3/4, -x+1, z+3/4'
'-y+1, x+5/4, z+1/4'
'x+5/4, z+3/4, -y+1/2'
'-x+1, z+5/4, y+1/4'
'-x+1/2, -z+1/2, -y'
'x+3/4, -z+1, y+3/4'
'z+5/4, y+3/4, -x+1/2'
'z+3/4, -y+1, x+3/4'
'-z+1, y+5/4, x+1/4'
'-z+1/2, -y+1/2, -x'
'-x, -y, -z'
'x-3/4, y-1/4, -z-1/2'
'x-1/4, -y-1/2, z-3/4'
'-x-1/2, y-3/4, z-1/4'
'-z, -x, -y'
'-z-1/2, x-3/4, y-1/4'
'z-3/4, x-1/4, -y-1/2'
'z-1/4, -x-1/2, y-3/4'
'-y, -z, -x'
'y-1/4, -z-1/2, x-3/4'
'-y-1/2, z-3/4, x-1/4'
'y-3/4, z-1/4, -x-1/2'
'-y-3/4, -x-1/4, z-1/2'
'y, x, z'
'-y-1/4, x-1/2, -z-3/4'
'y-1/2, -x-3/4, -z-1/4'
'-x-3/4, -z-1/4, y-1/2'
'x-1/2, -z-3/4, -y-1/4'
'x, z, y'
'-x-1/4, z-1/2, -y-3/4'
'-z-3/4, -y-1/4, x-1/2'
'-z-1/4, y-1/2, -x-3/4'
'z-1/2, -y-3/4, -x-1/4'
'z, y, x'
'-x, -y+1/2, -z+1/2'
'x-3/4, y+1/4, -z'
'x-1/4, -y, z-1/4'
'-x-1/2, y-1/4, z+1/4'
'-z, -x+1/2, -y+1/2'
'-z-1/2, x-1/4, y+1/4'
'z-3/4, x+1/4, -y'
'z-1/4, -x, y-1/4'
'-y, -z+1/2, -x+1/2'
'y-1/4, -z, x-1/4'
'-y-1/2, z-1/4, x+1/4'
'y-3/4, z+1/4, -x'
'-y-3/4, -x+1/4, z'
'y, x+1/2, z+1/2'
'-y-1/4, x, -z-1/4'
'y-1/2, -x-1/4, -z+1/4'
'-x-3/4, -z+1/4, y'
'x-1/2, -z-1/4, -y+1/4'
'x, z+1/2, y+1/2'
'-x-1/4, z, -y-1/4'
'-z-3/4, -y+1/4, x'
'-z-1/4, y, -x-1/4'
'z-1/2, -y-1/4, -x+1/4'
'z, y+1/2, x+1/2'
'-x+1/2, -y, -z+1/2'
'x-1/4, y-1/4, -z'
'x+1/4, -y-1/2, z-1/4'
'-x, y-3/4, z+1/4'
'-z+1/2, -x, -y+1/2'
'-z, x-3/4, y+1/4'
'z-1/4, x-1/4, -y'
'z+1/4, -x-1/2, y-1/4'
'-y+1/2, -z, -x+1/2'
'y+1/4, -z-1/2, x-1/4'
'-y, z-3/4, x+1/4'
'y-1/4, z-1/4, -x'
'-y-1/4, -x-1/4, z'
'y+1/2, x, z+1/2'
'-y+1/4, x-1/2, -z-1/4'
'y, -x-3/4, -z+1/4'
'-x-1/4, -z-1/4, y'
'x, -z-3/4, -y+1/4'
'x+1/2, z, y+1/2'
'-x+1/4, z-1/2, -y-1/4'
'-z-1/4, -y-1/4, x'
'-z+1/4, y-1/2, -x-1/4'
'z, -y-3/4, -x+1/4'
'z+1/2, y, x+1/2'
'-x+1/2, -y+1/2, -z'
'x-1/4, y+1/4, -z-1/2'
'x+1/4, -y, z-3/4'
'-x, y-1/4, z-1/4'
'-z+1/2, -x+1/2, -y'
'-z, x-1/4, y-1/4'
'z-1/4, x+1/4, -y-1/2'
'z+1/4, -x, y-3/4'
'-y+1/2, -z+1/2, -x'
'y+1/4, -z, x-3/4'
'-y, z-1/4, x-1/4'
'y-1/4, z+1/4, -x-1/2'
'-y-1/4, -x+1/4, z-1/2'
'y+1/2, x+1/2, z'
'-y+1/4, x, -z-3/4'
'y, -x-1/4, -z-1/4'
'-x-1/4, -z+1/4, y-1/2'
'x, -z-1/4, -y-1/4'
'x+1/2, z+1/2, y'
'-x+1/4, z, -y-3/4'
'-z-1/4, -y+1/4, x-1/2'
'-z+1/4, y, -x-3/4'
'z, -y-1/4, -x-1/4'
'z+1/2, y+1/2, x'

loop_
_atom_site_label
_atom_site_type_symbol
_atom_site_fract_x
_atom_site_fract_y
_atom_site_fract_z
_atom_site_U_iso_or_equiv
_atom_site_adp_type
_atom_site_occupancy
_atom_site_symmetry_multiplicity
_atom_site_calc_flag
_atom_site_refinement_flags
Mn1 Mn 0.0000 0.5000 1.0000 0.0108(2) Uani 1 12 d S
Mn2 Mn -0.1250 0.3750 0.8750 0.0095(3) Uani 1 24 d S
N1 N 0.04208(9) 0.41770(6) 0.91770(6) 0.0150(4) Uani 1 2 d S
N2 N -0.00035(11) 0.3750 0.8750 0.0114(5) Uani 1 4 d S
C1 C 0.11292(11) 0.40151(8) 0.90151(8) 0.0210(5) Uani 1 2 d S
H1A H 0.1552 0.4233 0.9233 0.025 Uiso 1 2 calc SR

loop_
_atom_site_aniso_label
_atom_site_aniso_U_11
_atom_site_aniso_U_22
_atom_site_aniso_U_33
_atom_site_aniso_U_23
_atom_site_aniso_U_13
_atom_site_aniso_U_12
Mn1 0.0108(2) 0.0108(2) 0.0108(2) -0.00101(14) -0.00101(14) -0.00101(14)
Mn2 0.0095(3) 0.0095(3) 0.0095(3) 0.000 0.000 0.000
N1 0.0134(8) 0.0158(6) 0.0158(6) -0.0039(7) -0.0013(5) -0.0013(5)
N2 0.0118(11) 0.0113(7) 0.0113(7) -0.0015(9) 0.000 0.000
C1 0.0122(10) 0.0255(7) 0.0255(7) -0.0065(9) -0.0029(6) -0.0029(6)

loop_
_atom_type_symbol
_atom_type_description
_atom_type_scat_dispersion_real
_atom_type_scat_dispersion_imag
_atom_type_scat_source
C C 0.0033 0.0016 'International Tables Vol C Tables 4.2.6.8 and 6.1.1.4'
H H 0.0000 0.0000 'International Tables Vol C Tables 4.2.6.8 and 6.1.1.4'
N N 0.0061 0.0033 'International Tables Vol C Tables 4.2.6.8 and 6.1.1.4'
Mn Mn 0.3368 0.7283 'International Tables Vol C Tables 4.2.6.8 and 6.1.1.4'

loop_
_geom_angle_atom_site_label_1
_geom_angle_atom_site_label_2
_geom_angle_atom_site_label_3
_geom_angle
_geom_angle_site_symmetry_1
_geom_angle_site_symmetry_3
N1 Mn1 N1 89.43(6) 81_446 125_656
N1 Mn1 N1 90.57(6) 81_446 29_455
N1 Mn1 N1 180.0 125_656 29_455
N1 Mn1 N1 90.57(6) 81_446 .
N1 Mn1 N1 89.43(6) 125_656 .
N1 Mn1 N1 90.57(6) 29_455 .
N1 Mn1 N1 89.43(6) 81_446 97_567
N1 Mn1 N1 90.57(6) 125_656 97_567
N1 Mn1 N1 89.43(6) 29_455 97_567
N1 Mn1 N1 180.00(4) . 97_567
N1 Mn1 N1 180.00(4) 81_446 177_566
N1 Mn1 N1 90.57(6) 125_656 177_566
N1 Mn1 N1 89.43(6) 29_455 177_566
N1 Mn1 N1 89.43(6) . 177_566
N1 Mn1 N1 90.57(6) 97_567 177_566
N2 Mn2 N2 180.0 10_545 81_446
N2 Mn2 N2 90.0 10_545 26_454
N2 Mn2 N2 90.0 81_446 26_454
N2 Mn2 N2 90.0 10_545 29_455
N2 Mn2 N2 90.0 81_446 29_455
N2 Mn2 N2 90.0 26_454 29_455
N2 Mn2 N2 90.0 10_545 78_346
N2 Mn2 N2 90.0 81_446 78_346
N2 Mn2 N2 90.000(1) 26_454 78_346
N2 Mn2 N2 180.0 29_455 78_346
N2 Mn2 N2 90.0 10_545 .
N2 Mn2 N2 90.0 81_446 .
N2 Mn2 N2 180.0 26_454 .
N2 Mn2 N2 90.000(1) 29_455 .
N2 Mn2 N2 90.0 78_346 .
N2 N1 C1 107.20(16) . .
N2 N1 Mn1 125.02(12) . .
C1 N1 Mn1 127.78(13) . .
N1 N2 N1 109.8(2) . 52_456
N1 N2 Mn2 125.10(10) . .
N1 N2 Mn2 125.10(10) 52_456 .
N1 C1 C1 107.90(11) . 52_456
N1 C1 H1A 126.0 . .
C1 C1 H1A 126.0 52_456 .

loop_
_geom_bond_atom_site_label_1
_geom_bond_atom_site_label_2
_geom_bond_distance
_geom_bond_site_symmetry_2
Mn1 N1 2.2461(16) 81_446
Mn1 N1 2.2461(16) 125_656
Mn1 N1 2.2461(16) 29_455
Mn1 N1 2.2461(16) .
Mn1 N1 2.2461(16) 97_567
Mn1 N1 2.2461(16) 177_566
Mn2 N2 2.262(2) 10_545
Mn2 N2 2.262(2) 81_446
Mn2 N2 2.262(2) 26_454
Mn2 N2 2.262(2) 29_455
Mn2 N2 2.262(2) 78_346
Mn2 N2 2.262(2) .
N1 N2 1.3394(19) .
N1 C1 1.351(2) .
N2 N1 1.3394(19) 52_456
C1 C1 1.361(4) 52_456
C1 H1A 0.9500 .
